data_7134869
loop_
_publ_author_name
'Ji, Luan-Ying'
'Zhou, Jun-Si'
'Liu, Shu-Yi'
'Qin, Yan'
'Lv, Hui-Peng'
'Chen, Xiao-Gang'

_publ_section_title
;
 Effective enhancement of mechanical properties <i>via</i> H/F
 substitution in 3D cyanide hybrid perovskites.
;
_journal_issue 70
_journal_name_full 'Chemical communications (Cambridge, England)'
_journal_page_first 13165
_journal_page_last 13168
_journal_paper_doi 10.1039/d5cc03229f
_journal_volume 61
_journal_year 2025
_chemical_formula_moiety 'C6 Fe K N6, 6(C0.25 H F0.17 N0.17), 6(C0.42 H1.33 F0.17 N0.17)  '
_chemical_formula_sum 'C10 H14 F2 Fe K N8'
_chemical_formula_weight 379.24
_space_group_crystal_system cubic
_space_group_IT_number 205
_space_group_name_Hall '-P 2ac 2ab 3'
_space_group_name_H-M_alt 'P a -3'
_atom_sites_solution_hydrogens geom
_atom_sites_solution_primary dual
_audit_creation_date 2025-07-14
_audit_creation_method
;
Olex2 1.3
(compiled 2020.11.12 svn.r5f609507 for OlexSys, GUI svn.r6408)
;
_audit_update_record
;
2025-07-18 deposited with the CCDC.	2025-07-24 downloaded from the CCDC.
;
_cell_angle_alpha 90
_cell_angle_beta 90
_cell_angle_gamma 90
_cell_formula_units_Z 4
_cell_length_a 11.71500(10)
_cell_length_b 11.71500(10)
_cell_length_c 11.71500(10)
_cell_measurement_reflns_used 2762
_cell_measurement_temperature 272.99(10)
_cell_measurement_theta_max 75.1560
_cell_measurement_theta_min 5.3260
_cell_volume 1607.78(2)
_computing_cell_refinement 'CrysAlisPro 1.171.42.79a (Rigaku OD, 2022)'
_computing_data_collection 'CrysAlisPro 1.171.42.79a (Rigaku OD, 2022)'
_computing_data_reduction 'CrysAlisPro 1.171.42.79a (Rigaku OD, 2022)'
_computing_molecular_graphics 'Olex2 1.3 (Dolomanov et al., 2009)'
_computing_publication_material 'Olex2 1.3 (Dolomanov et al., 2009)'
_computing_structure_refinement 'SHELXL 2018/3 (Sheldrick, 2015)'
_computing_structure_solution 'SHELXT 2014/5 (Sheldrick, 2014)'
_diffrn_ambient_environment N~2~
_diffrn_ambient_temperature 272.99(10)
_diffrn_detector 'Hybrid Pixel Array Detector'
_diffrn_detector_area_resol_mean 10.0000
_diffrn_detector_type HyPix
_diffrn_measured_fraction_theta_full 0.978
_diffrn_measured_fraction_theta_max 0.961
_diffrn_measurement_details
;
List of Runs (angles in degrees, time in seconds):

  # Type    Start    End  Width  t~exp~   \w     \q     \k     \f   Frames
#--------------------------------------------------------------------------
  1  \w     42.00  69.00   0.50    1.00    --  108.36 -61.00-180.00   54
  2  \w     35.00  63.00   0.50    1.00    --  108.36 -61.00-150.00   56
  3  \w     40.00  70.00   0.50    1.00    --  108.36 -61.00 -60.00   60
  4  \w     38.00  63.00   0.50    1.00    --  108.36 -61.00 -30.00   50
  5  \w     43.00  70.00   0.50    1.00    --  108.36 -61.00 150.00   54
  6  \w    -27.00  24.00   0.50    0.30    --   45.20 -13.00 101.00  102
  7  \w    -32.00  23.00   0.50    0.30    --   45.20 -19.00-120.00  110
  8  \w   -171.00-104.00   0.50    1.00    -- -102.00 -32.00  58.00  134
  9  \w   -152.00 -87.00   0.50    1.00    -- -102.00-115.00 -17.00  130
 10  \w    -68.00 -43.00   0.50    1.00    -- -102.00  61.00-180.00   50
 11  \w   -107.00 -44.00   0.50    1.00    -- -102.00 125.00-120.00  126
 12  \w    -31.00  30.00   0.50    0.30    --  -45.20  37.00  90.00  122
 13  \w     49.00  93.00   0.50    1.00    --  108.36-118.00  75.00   88
;
_diffrn_measurement_device 'four-circle diffractometer'
_diffrn_measurement_device_type 'XtaLAB Synergy R, DW system, HyPix'
_diffrn_measurement_method '\w scans'
_diffrn_orient_matrix_type 'CrysAlisPro convention (1999,Acta A55,543-557)'
_diffrn_orient_matrix_UB_11 -0.0340743000
_diffrn_orient_matrix_UB_12 -0.1170972000
_diffrn_orient_matrix_UB_13 -0.0492266000
_diffrn_orient_matrix_UB_21 -0.0631551000
_diffrn_orient_matrix_UB_22 0.0597851000
_diffrn_orient_matrix_UB_23 -0.0986211000
_diffrn_orient_matrix_UB_31 0.1102275000
_diffrn_orient_matrix_UB_32 -0.0019201000
_diffrn_orient_matrix_UB_33 -0.0716979000
_diffrn_radiation_monochromator mirror
_diffrn_radiation_probe x-ray
_diffrn_radiation_type 'Cu K\a'
_diffrn_radiation_wavelength 1.54184
_diffrn_reflns_av_R_equivalents 0.0248
_diffrn_reflns_av_unetI/netI 0.0132
_diffrn_reflns_Laue_measured_fraction_full 0.978
_diffrn_reflns_Laue_measured_fraction_max 0.961
_diffrn_reflns_limit_h_max 13
_diffrn_reflns_limit_h_min -13
_diffrn_reflns_limit_k_max 14
_diffrn_reflns_limit_k_min -10
_diffrn_reflns_limit_l_max 14
_diffrn_reflns_limit_l_min -13
_diffrn_reflns_number 5742
_diffrn_reflns_point_group_measured_fraction_full 0.978
_diffrn_reflns_point_group_measured_fraction_max 0.961
_diffrn_reflns_theta_full 67.684
_diffrn_reflns_theta_max 76.316
_diffrn_reflns_theta_min 3.773
_diffrn_source 'Rotating-anode X-ray tube'
_diffrn_source_type 'Rigaku (Cu) X-ray Source'
_exptl_absorpt_coefficient_mu 10.123
_exptl_absorpt_correction_T_max 1.00000
_exptl_absorpt_correction_T_min 0.59783
_exptl_absorpt_correction_type multi-scan
_exptl_absorpt_process_details
;
CrysAlisPro 1.171.42.79a (Rigaku Oxford Diffraction, 2022)
Empirical absorption correction using spherical harmonics,
implemented in SCALE3 ABSPACK scaling algorithm.
;
_exptl_crystal_colour 'dark red'
_exptl_crystal_density_diffrn 1.567
_exptl_crystal_description block
_exptl_crystal_F_000 772
_exptl_crystal_size_max 0.13
_exptl_crystal_size_mid 0.11
_exptl_crystal_size_min 0.1
_refine_diff_density_max 0.479
_refine_diff_density_min -0.536
_refine_diff_density_rms 0.112
_refine_ls_extinction_method none
_refine_ls_goodness_of_fit_ref 1.030
_refine_ls_hydrogen_treatment constr
_refine_ls_matrix_type full
_refine_ls_number_parameters 56
_refine_ls_number_reflns 583
_refine_ls_number_restraints 256
_refine_ls_restrained_S_all 0.877
_refine_ls_R_factor_all 0.0942
_refine_ls_R_factor_gt 0.0941
_refine_ls_shift/su_max 0.002
_refine_ls_shift/su_mean 0.000
_refine_ls_structure_factor_coef Fsqd
_refine_ls_weighting_details 'w=1/[\s^2^(Fo^2^)+(0.0600P)^2^+18.1087P] where P=(Fo^2^+2Fc^2^)/3'
_refine_ls_weighting_scheme calc
_refine_ls_wR_factor_gt 0.2179
_refine_ls_wR_factor_ref 0.2180
_reflns_Friedel_coverage 0.000
_reflns_number_gt 579
_reflns_number_total 583
_reflns_threshold_expression 'I > 2\s(I)'
_cod_data_source_file d5cc03229f2.cif
_cod_data_source_block lmz_fyakfecn6_273k_cubic
_cod_depositor_comments 'Adding full bibliography for 7134868--7134871.cif.'
_cod_original_cell_volume 1607.78(4)
_cod_database_code 7134869
_shelx_shelxl_version_number 2018/3
_chemical_oxdiff_formula 'C H N F K Fe  '
_shelx_space_group_comment
;
The symmetry employed for this shelxl refinement is uniquely defined
by the following loop, which should always be used as a source of
symmetry information in preference to the above space-group names.
They are only intended as comments.
;
_reflns_odcompleteness_completeness 100.00
_reflns_odcompleteness_iscentric 1
_reflns_odcompleteness_theta 66.97
_olex2_refinement_description
;
1. Twinned data refinement
 Scales: 0.432(15)
 0.568(15)
2. Fixed Uiso
 At 1.2 times of:
  All C(H,H) groups, All N(H,H,H) groups
3. Restrained distances
 C3A-C2A = C3B-C2B = N2A-C2A = N2B-C2B
 1.45 with sigma of 0.02
 F1B-C3B = F1A-C3A
 1.3 with sigma of 0.02
 N2B-C3B
 2.4 with sigma of 0.02
 C3A-N2A
 2.4 with sigma of 0.02
 F1B-C2B
 2.3 with sigma of 0.02
 F1A-C2A
 2.3 with sigma of 0.02
 C3A-C2A = C3B-C2B
 1.53 with sigma of 0.01
 N2A-C2A = N2B-C2B
 1.48 with sigma of 0.01
4. Rigid bond restraints
 All non-hydrogen atoms
 with sigma for 1-2 distances of 0.02 and sigma for 1-3 distances of 0.04
5. Uiso/Uaniso restraints and constraints
All non-hydrogen atoms have similar U: within 2A with sigma of 0.02 and sigma
for terminal atoms of 0.04 within 2A
All non-hydrogen atoms restrained to be isotropic: with sigma of 0.02 and sigma
for terminal atoms of 0.04
Uanis(N1B) = Uanis(C1B) = Uanis(C1A) = Uanis(N1A)
Uanis(F1A) = Uanis(F1B)
Uanis(N2A) = Uanis(N2B)
Uanis(C2A) = Uanis(C2B)
Uanis(C3A) = Uanis(C3B)
Uanis(F1B) = Uanis(F1A) = Uanis(C3A) = Uanis(C3B) = Uanis(C2A) = Uanis(C2B) =
Uanis(N2B) = Uanis(N2A)
6. Others
 Fixed Sof: N1B(0.5) C1B(0.5) C2A(0.08333) H2AA(0.08333) H2AB(0.08333)
 C3A(0.16667) H3AA(0.16667) H3AB(0.16667) N2A(0.16667) H2AC(0.16667)
 H2AD(0.16667) H2AE(0.16667) F1A(0.16667) F1B(0.16667) N2B(0.16667)
 H2BA(0.16667) H2BB(0.16667) H2BC(0.16667) C2B(0.25) H2BD(0.25) H2BE(0.25)
 C3B(0.16667) H3BA(0.16667) H3BB(0.16667) C1A(0.5) N1A(0.5)
7.a Secondary CH2 refined with riding coordinates:
 C2A(H2AA,H2AB), C3A(H3AA,H3AB), C2B(H2BD,H2BE), C3B(H3BA,H3BB)
7.b Idealised Me refined as rotating group:
 N2A(H2AC,H2AD,H2AE), N2B(H2BA,H2BB,H2BC)
;
_olex2_submission_special_instructions 'No special instructions were received'
_oxdiff_exptl_absorpt_empirical_details
;
Empirical correction (ABSPACK) includes:
- Absorption correction using spherical harmonics
- Frame scaling
;
_oxdiff_exptl_absorpt_empirical_full_max 1.372
_oxdiff_exptl_absorpt_empirical_full_min 0.783

loop_
_space_group_symop_operation_xyz
'x, y, z'
'-x+1/2, -y, z+1/2'
'-x, y+1/2, -z+1/2'
'x+1/2, -y+1/2, -z'
'z, x, y'
'z+1/2, -x+1/2, -y'
'-z+1/2, -x, y+1/2'
'-z, x+1/2, -y+1/2'
'y, z, x'
'-y, z+1/2, -x+1/2'
'y+1/2, -z+1/2, -x'
'-y+1/2, -z, x+1/2'
'-x, -y, -z'
'x-1/2, y, -z-1/2'
'x, -y-1/2, z-1/2'
'-x-1/2, y-1/2, z'
'-z, -x, -y'
'-z-1/2, x-1/2, y'
'z-1/2, x, -y-1/2'
'z, -x-1/2, y-1/2'
'-y, -z, -x'
'y, -z-1/2, x-1/2'
'-y-1/2, z-1/2, x'
'y-1/2, z, -x-1/2'

loop_
_atom_site_label
_atom_site_type_symbol
_atom_site_fract_x
_atom_site_fract_y
_atom_site_fract_z
_atom_site_U_iso_or_equiv
_atom_site_adp_type
_atom_site_occupancy
_atom_site_site_symmetry_order
_atom_site_calc_flag
_atom_site_refinement_flags_posn
_atom_site_refinement_flags_adp
_atom_site_refinement_flags_occupancy
_atom_site_disorder_assembly
_atom_site_disorder_group
Fe1 Fe 1.000000 0.000000 0.500000 0.0311(7) Uani 1 6 d S TU P . .
K1 K 1.000000 0.500000 0.500000 0.0424(10) Uani 1 6 d S TU P . .
N1B N 0.9531(13) 0.2580(17) 0.4539(16) 0.0328(18) Uani 0.5 1 d . U P A 2
C1B C 0.980(4) 0.156(2) 0.489(4) 0.0328(18) Uani 0.5 1 d . U P A 2
C2A C 1.231(7) 0.199(3) 0.737(4) 0.037(3) Uani 0.0833 1 d D U P B -1
H2AA H 1.162128 0.156629 0.719757 0.044 Uiso 0.0833 1 calc R U P B -1
H2AB H 1.296278 0.150306 0.720354 0.044 Uiso 0.0833 1 calc R U P B -1
C3A C 1.237(4) 0.306(4) 0.665(4) 0.037(3) Uani 0.1667 1 d D U P B -1
H3AA H 1.307550 0.345494 0.679678 0.044 Uiso 0.1667 1 calc R U P B -1
H3AB H 1.235579 0.284648 0.584433 0.044 Uiso 0.1667 1 calc R U P B -1
N2A N 1.232(4) 0.233(4) 0.858(4) 0.037(3) Uani 0.1667 1 d D U P B -1
H2AC H 1.256737 0.304665 0.863622 0.044 Uiso 0.1667 1 calc R U P B -1
H2AD H 1.278844 0.187105 0.896514 0.044 Uiso 0.1667 1 calc R U P B -1
H2AE H 1.162075 0.227698 0.886118 0.044 Uiso 0.1667 1 calc R U P B -1
F1A F 1.150(3) 0.373(3) 0.686(2) 0.037(3) Uani 0.1667 1 d D U P B -1
F1B F 1.117(2) 0.324(3) 0.709(3) 0.037(3) Uani 0.1667 1 d D U P C -2
N2B N 1.223(4) 0.205(4) 0.865(4) 0.037(3) Uani 0.1667 1 d D U P C -2
H2BA H 1.164180 0.164275 0.838253 0.044 Uiso 0.1667 1 calc R U P C -2
H2BB H 1.196483 0.262809 0.906359 0.044 Uiso 0.1667 1 calc R U P C -2
H2BC H 1.266303 0.160286 0.908580 0.044 Uiso 0.1667 1 calc R U P C -2
C2B C 1.291(2) 0.249(3) 0.769(3) 0.037(3) Uani 0.25 1 d D U P C -2
H2BD H 1.347027 0.192903 0.745766 0.044 Uiso 0.25 1 calc R U P C -2
H2BE H 1.329906 0.318197 0.791247 0.044 Uiso 0.25 1 calc R U P C -2
C3B C 1.209(4) 0.273(5) 0.672(3) 0.037(3) Uani 0.1667 1 d D U P C -2
H3BA H 1.246647 0.321060 0.615618 0.044 Uiso 0.1667 1 calc R U P C -2
H3BB H 1.188269 0.201924 0.634817 0.044 Uiso 0.1667 1 calc R U P C -2
C1A C 0.977(4) 0.173(2) 0.481(4) 0.0328(18) Uani 0.5 1 d . U P A 1
N1A N 0.9814(13) 0.2602(17) 0.4804(15) 0.0328(18) Uani 0.5 1 d . U P A 1

loop_
_atom_site_aniso_label
_atom_site_aniso_U_11
_atom_site_aniso_U_22
_atom_site_aniso_U_33
_atom_site_aniso_U_23
_atom_site_aniso_U_13
_atom_site_aniso_U_12
Fe1 0.0311(7) 0.0311(7) 0.0311(7) -0.0053(6) 0.0053(6) 0.0053(6)
K1 0.0424(10) 0.0424(10) 0.0424(10) -0.0108(12) 0.0108(12) -0.0108(12)
N1B 0.023(3) 0.035(3) 0.041(4) 0.000(4) -0.015(3) 0.000(4)
C1B 0.023(3) 0.035(3) 0.041(4) 0.000(4) -0.015(3) 0.000(4)
C2A 0.030(5) 0.037(5) 0.044(5) -0.003(4) -0.001(4) 0.010(4)
C3A 0.030(5) 0.037(5) 0.044(5) -0.003(4) -0.001(4) 0.010(4)
N2A 0.030(5) 0.037(5) 0.044(5) -0.003(4) -0.001(4) 0.010(4)
F1A 0.030(5) 0.037(5) 0.044(5) -0.003(4) -0.001(4) 0.010(4)
F1B 0.030(5) 0.037(5) 0.044(5) -0.003(4) -0.001(4) 0.010(4)
N2B 0.030(5) 0.037(5) 0.044(5) -0.003(4) -0.001(4) 0.010(4)
C2B 0.030(5) 0.037(5) 0.044(5) -0.003(4) -0.001(4) 0.010(4)
C3B 0.030(5) 0.037(5) 0.044(5) -0.003(4) -0.001(4) 0.010(4)
C1A 0.023(3) 0.035(3) 0.041(4) 0.000(4) -0.015(3) 0.000(4)
N1A 0.023(3) 0.035(3) 0.041(4) 0.000(4) -0.015(3) 0.000(4)

loop_
_atom_type_symbol
_atom_type_description
_atom_type_scat_dispersion_real
_atom_type_scat_dispersion_imag
_atom_type_scat_source
C C 0.0181 0.0091 'International Tables Vol C Tables 4.2.6.8 and 6.1.1.4'
H H 0.0000 0.0000 'International Tables Vol C Tables 4.2.6.8 and 6.1.1.4'
F F 0.0727 0.0534 'International Tables Vol C Tables 4.2.6.8 and 6.1.1.4'
Fe Fe -1.1336 3.1974 'International Tables Vol C Tables 4.2.6.8 and 6.1.1.4'
K K 0.3868 1.0657 'International Tables Vol C Tables 4.2.6.8 and 6.1.1.4'
N N 0.0311 0.0180 'International Tables Vol C Tables 4.2.6.8 and 6.1.1.4'

loop_
_geom_angle_atom_site_label_1
_geom_angle_atom_site_label_2
_geom_angle_atom_site_label_3
_geom_angle
_geom_angle_site_symmetry_1
_geom_angle_site_symmetry_3
_geom_angle_publ_flag
C1B Fe1 C1B 93(2) . 19_646 ?
C1B Fe1 C1B 87(2) 19_646 13_756 ?
C1B Fe1 C1B 180.0 22_665 10_646 ?
C1B Fe1 C1B 87(2) . 7_665 ?
C1B Fe1 C1B 87(2) 22_665 13_756 ?
C1B Fe1 C1B 180.0 19_646 7_665 ?
C1B Fe1 C1B 180.0 . 13_756 ?
C1B Fe1 C1B 87(2) . 10_646 ?
C1B Fe1 C1B 93(2) 7_665 13_756 ?
C1B Fe1 C1B 93(2) 19_646 10_646 ?
C1B Fe1 C1B 87(2) 7_665 10_646 ?
C1B Fe1 C1B 93(2) 10_646 13_756 ?
C1B Fe1 C1A 90(2) . 10_646 ?
C1B Fe1 C1A 2(3) 7_665 7_665 ?
C1B Fe1 C1A 87(2) . 7_665 ?
C1B Fe1 C1A 87(2) 7_665 10_646 ?
C1B Fe1 C1A 90(2) 10_646 7_665 ?
C1B Fe1 C1A 2(3) 10_646 10_646 ?
C1B Fe1 C1A 178(3) 19_646 7_665 ?
C1B Fe1 C1A 178(3) . 13_756 ?
C1B Fe1 C1A 90(2) 22_665 7_665 ?
C1B Fe1 C1A 90(2) 7_665 13_756 ?
C1B Fe1 C1A 93(2) 13_756 7_665 ?
C1B Fe1 C1A 2(3) 13_756 13_756 ?
C1B Fe1 C1A 93(2) 19_646 10_646 ?
C1B Fe1 C1A 93(2) . 19_646 ?
C1B Fe1 C1A 178(3) 22_665 10_646 ?
C1B Fe1 C1A 2(3) 19_646 19_646 ?
C1B Fe1 C1A 90(2) 13_756 10_646 ?
C1B Fe1 C1A 178(3) 7_665 19_646 ?
C1B Fe1 C1A 90(2) 19_646 13_756 ?
C1B Fe1 C1A 90(2) 22_665 19_646 ?
C1B Fe1 C1A 87(2) 22_665 13_756 ?
C1B Fe1 C1A 90(2) 10_646 19_646 ?
C1B Fe1 C1A 87(2) 13_756 19_646 ?
C1B Fe1 C1A 93(2) 10_646 13_756 ?
C1A Fe1 C1A 89.6(18) . 10_646 ?
C1A Fe1 C1A 89.6(18) 19_646 22_665 ?
C1A Fe1 C1A 89.6(18) 22_665 13_756 ?
C1A Fe1 C1A 90.4(18) 19_646 10_646 ?
C1A Fe1 C1A 89.6(18) 19_646 13_756 ?
C1A Fe1 C1A 89.6(18) 7_665 10_646 ?
C1A Fe1 C1A 90.4(18) . 22_665 ?
C1A Fe1 C1A 180.0 22_665 10_646 ?
C1A Fe1 C1A 180.0(3) . 13_756 ?
C1A Fe1 C1A 90.4(18) . 19_646 ?
C1A Fe1 C1A 90.4(18) 7_665 13_756 ?
C1A Fe1 C1A 89.6(18) . 7_665 ?
C1A Fe1 C1A 90.4(18) 10_646 13_756 ?
C1A Fe1 C1A 180.0 19_646 7_665 ?
C1A Fe1 C1A 90.4(18) 7_665 22_665 ?
N1B K1 N1B 180.0 . 13_766 ?
N1B K1 N1B 108.9(3) . 12_664 ?
N1B K1 N1B 108.9(3) 13_766 18_755 ?
N1B K1 N1B 108.9(3) . 6_566 ?
N1B K1 N1B 71.1(3) . 18_755 ?
N1B K1 N1B 71.1(3) 13_766 6_566 ?
N1B K1 N1B 180.0 6_566 18_755 ?
N1B K1 N1B 71.1(3) 13_766 12_664 ?
N1B K1 N1B 71.1(3) 18_755 12_664 ?
N1B K1 N1B 108.9(3) 6_566 12_664 ?
N1A K1 N1B 171.2(4) 18_755 6_566 ?
N1A K1 N1B 8.8(4) 12_664 12_664 ?
N1A K1 N1B 75.5(6) 13_766 6_566 ?
N1A K1 N1B 104.5(6) 18_755 24_657 ?
N1A K1 N1B 104.0(6) 12_664 6_566 ?
N1A K1 N1B 8.8(4) 13_766 13_766 ?
N1A K1 N1B 76.0(6) 13_766 12_664 ?
N1A K1 N1B 104.5(6) 24_657 13_766 ?
N1A K1 N1B 104.5(6) 6_566 12_664 ?
N1A K1 N1B 75.5(6) . 18_755 ?
N1A K1 N1B 171.2(4) . 13_766 ?
N1A K1 N1B 75.5(6) 12_664 13_766 ?
N1A K1 N1B 104.0(6) . 12_664 ?
N1A K1 N1B 104.0(6) 18_755 13_766 ?
N1A K1 N1B 171.2(4) 24_657 12_664 ?
N1A K1 N1B 104.0(6) 13_766 24_657 ?
N1A K1 N1B 75.5(6) 18_755 12_664 ?
N1A K1 N1B 171.2(4) 12_664 24_657 ?
N1A K1 N1B 76.0(6) 24_657 6_566 ?
N1A K1 N1B 171.2(4) 6_566 18_755 ?
N1A K1 N1B 76.0(6) 6_566 13_766 ?
N1A K1 N1B 104.5(6) 13_766 18_755 ?
N1A K1 N1B 76.0(6) . 24_657 ?
N1A K1 N1B 104.0(6) 24_657 18_755 ?
N1A K1 N1B 8.8(4) 24_657 24_657 ?
N1A K1 N1B 76.0(6) 12_664 18_755 ?
N1A K1 N1B 75.5(6) 6_566 24_657 ?
N1A K1 N1B 8.8(4) 18_755 18_755 ?
N1A K1 N1B 8.8(4) 6_566 6_566 ?
N1A K1 N1B 104.5(6) . 6_566 ?
N1A K1 N1A 98.7(3) 24_657 18_755 ?
N1A K1 N1A 81.3(3) . 24_657 ?
N1A K1 N1A 180.0 24_657 12_664 ?
N1A K1 N1A 81.3(3) 12_664 18_755 ?
N1A K1 N1A 98.7(3) . 12_664 ?
N1A K1 N1A 98.7(3) . 6_566 ?
N1A K1 N1A 180.00(8) . 13_766 ?
N1A K1 N1A 81.3(3) 13_766 6_566 ?
N1A K1 N1A 98.7(3) 13_766 24_657 ?
N1A K1 N1A 81.3(3) 24_657 6_566 ?
N1A K1 N1A 98.7(3) 13_766 18_755 ?
N1A K1 N1A 98.7(3) 12_664 6_566 ?
N1A K1 N1A 81.3(3) . 18_755 ?
N1A K1 N1A 180.0 18_755 6_566 ?
N1A K1 N1A 81.3(3) 13_766 12_664 ?
C1B N1B K1 141(2) . . ?
N1B C1B Fe1 164(3) . . ?
H2AA C2A H2AB 108.4 . . ?
C3A C2A H2AA 110.0 . . ?
C3A C2A H2AB 110.0 . . ?
N2A C2A H2AA 110.0 . . ?
N2A C2A H2AB 110.0 . . ?
N2A C2A C3A 108.3(15) . . ?
C2A C3A H3AA 109.4 . . ?
C2A C3A H3AB 109.4 . . ?
H3AA C3A H3AB 108.0 . . ?
F1A C3A C2A 111.1(19) . . ?
F1A C3A H3AA 109.4 . . ?
F1A C3A H3AB 109.4 . . ?
C2A N2A H2AC 109.5 . . ?
C2A N2A H2AD 109.5 . . ?
C2A N2A H2AE 109.5 . . ?
H2AC N2A H2AD 109.5 . . ?
H2AC N2A H2AE 109.5 . . ?
H2AD N2A H2AE 109.5 . . ?
C3A F1A K1 125(2) . . ?
H2BA N2B H2BB 109.5 . . ?
H2BA N2B H2BC 109.5 . . ?
H2BB N2B H2BC 109.5 . . ?
C2B N2B H2BA 109.5 . . ?
C2B N2B H2BB 109.5 . . ?
C2B N2B H2BC 109.5 . . ?
N2B C2B H2BD 110.2 . . ?
N2B C2B H2BE 110.2 . . ?
N2B C2B C3B 107.5(15) . . ?
H2BD C2B H2BE 108.5 . . ?
C3B C2B H2BD 110.2 . . ?
C3B C2B H2BE 110.2 . . ?
F1B C3B C2B 110.6(17) . . ?
F1B C3B H3BA 109.5 . . ?
F1B C3B H3BB 109.5 . . ?
C2B C3B H3BA 109.5 . . ?
C2B C3B H3BB 109.5 . . ?
H3BA C3B H3BB 108.1 . . ?
N1A C1A Fe1 168(4) . . ?
C1A N1A K1 175(3) . . ?

loop_
_geom_bond_atom_site_label_1
_geom_bond_atom_site_label_2
_geom_bond_distance
_geom_bond_site_symmetry_2
_geom_bond_publ_flag
Fe1 C1B 1.84(3) . ?
Fe1 C1B 1.84(3) 10_646 ?
Fe1 C1B 1.84(3) 22_665 ?
Fe1 C1B 1.84(3) 19_646 ?
Fe1 C1B 1.84(3) 7_665 ?
Fe1 C1B 1.84(3) 13_756 ?
Fe1 C1A 2.06(3) . ?
Fe1 C1A 2.06(3) 13_756 ?
Fe1 C1A 2.06(3) 10_646 ?
Fe1 C1A 2.06(3) 19_646 ?
Fe1 C1A 2.06(3) 22_665 ?
Fe1 C1A 2.06(3) 7_665 ?
K1 N1B 2.938(19) . ?
K1 N1B 2.938(19) 24_657 ?
K1 N1B 2.938(19) 18_755 ?
K1 N1B 2.938(19) 13_766 ?
K1 N1B 2.938(19) 6_566 ?
K1 N1B 2.938(19) 12_664 ?
K1 N1A 2.827(19) . ?
K1 N1A 2.827(19) 18_755 ?
K1 N1A 2.827(19) 12_664 ?
K1 N1A 2.827(19) 13_766 ?
K1 N1A 2.827(19) 6_566 ?
K1 N1A 2.827(19) 24_657 ?
N1B C1B 1.31(4) . ?
C2A H2AA 0.9700 . ?
C2A H2AB 0.9700 . ?
C2A C3A 1.510(10) . ?
C2A N2A 1.473(10) . ?
C3A H3AA 0.9700 . ?
C3A H3AB 0.9700 . ?
C3A F1A 1.31(2) . ?
N2A H2AC 0.8900 . ?
N2A H2AD 0.8900 . ?
N2A H2AE 0.8900 . ?
F1B C3B 1.31(2) . ?
N2B H2BA 0.8900 . ?
N2B H2BB 0.8900 . ?
N2B H2BC 0.8900 . ?
N2B C2B 1.472(10) . ?
C2B H2BD 0.9700 . ?
C2B H2BE 0.9700 . ?
C2B C3B 1.512(10) . ?
C3B H3BA 0.9700 . ?
C3B H3BB 0.9700 . ?
C1A N1A 1.02(3) . ?

loop_
_geom_torsion_atom_site_label_1
_geom_torsion_atom_site_label_2
_geom_torsion_atom_site_label_3
_geom_torsion_atom_site_label_4
_geom_torsion
_geom_torsion_site_symmetry_1
_geom_torsion_site_symmetry_2
_geom_torsion_site_symmetry_3
_geom_torsion_site_symmetry_4
_geom_torsion_publ_flag
K1 N1B C1B Fe1 -165(10) . . . . ?
C1B Fe1 C1B N1B -158(12) 7_665 . . . ?
C1B Fe1 C1B N1B -70(14) 10_646 . . . ?
C1B Fe1 C1B N1B 22(12) 19_646 . . . ?
C1B Fe1 C1B N1B 110(14) 22_665 . . . ?
C2A C3A F1A K1 -135(3) . . . . ?
N2A C2A C3A F1A -59(6) . . . . ?
N2B C2B C3B F1B 44(6) . . . . ?

loop_
_twin_individual_id
_twin_individual_mass_fraction_refined
1 0.432(15)
2 0.568(15)
